data_9014372
loop_
_publ_author_name
'Barton, R.'

_publ_section_title
;
 Refinement of the crystal structure of buergerite and the absolute
 orientation of tourmalines
;
_journal_name_full 'Acta Crystallographica, Section B'
_journal_page_first 1524
_journal_page_last 1533
_journal_paper_doi 10.1107/S0567740869004286
_journal_volume 25
_journal_year 1969
_chemical_compound_source 'Mexquitic, San Luis Potosi, Mexico'
_chemical_formula_sum 'Al6 B3 F Fe3 Na O30 Si6'
_chemical_name_mineral Fluor-buergerite
_space_group_IT_number 160
_symmetry_space_group_name_Hall 'R 3 -2"'
_symmetry_space_group_name_H-M 'R 3 m :H'
_cell_angle_alpha 90
_cell_angle_beta 90
_cell_angle_gamma 120
_cell_formula_units_Z 3
_cell_length_a 15.869
_cell_length_b 15.869
_cell_length_c 7.188
_cell_volume 1567.609
_database_code_amcsd 0018672
_exptl_crystal_density_diffrn 3.344
_cod_original_sg_symbol_H-M 'R 3 m'
_cod_original_formula_sum 'Na Fe3 Al6 Si6 B3 O30 F'
_cod_database_code 9014372

loop_
_space_group_symop_operation_xyz
x,y,z
2/3+x,1/3+y,1/3+z
1/3+x,2/3+y,2/3+z
x,x-y,z
2/3+x,1/3+x-y,1/3+z
1/3+x,2/3+x-y,2/3+z
-y,-x,z
2/3-y,1/3-x,1/3+z
1/3-y,2/3-x,2/3+z
-x+y,y,z
2/3-x+y,1/3+y,1/3+z
1/3-x+y,2/3+y,2/3+z
-y,x-y,z
2/3-y,1/3+x-y,1/3+z
1/3-y,2/3+x-y,2/3+z
-x+y,-x,z
2/3-x+y,1/3-x,1/3+z
1/3-x+y,2/3-x,2/3+z

loop_
_atom_site_aniso_label
_atom_site_aniso_U_11
_atom_site_aniso_U_22
_atom_site_aniso_U_33
_atom_site_aniso_U_12
_atom_site_aniso_U_13
_atom_site_aniso_U_23
NaX 0.02890 0.02890 0.03068 0.01445 0.00000 0.00000
FeY 0.00689 0.00689 0.01424 0.00029 0.00435 -0.00435
AlZ 0.00612 0.00823 0.00749 0.00325 -0.00035 0.00175
SiT 0.00383 0.00364 0.00398 0.00172 0.00015 -0.00040
B1 0.00593 0.00593 0.00688 0.00364 0.00025 -0.00025
O1 0.00986 0.00986 0.01351 0.00737 0.00045 -0.00045
O2 0.00785 0.00785 0.00961 0.00134 0.00040 -0.00040
O3 0.00890 0.00890 0.00864 0.00316 -0.00025 0.00025
O4 0.00909 0.00909 0.00864 0.00230 -0.00060 0.00060
O5 0.00842 0.00698 0.00717 0.00306 0.00025 -0.00010
O6 0.00775 0.00660 0.00620 0.00268 -0.00085 -0.00115
O7 0.00593 0.00832 0.00997 0.00383 -0.00005 0.00115
FW 0.03617 0.03617 0.00859 0.01808 0.00000 0.00000

loop_
_atom_site_label
_atom_site_fract_x
_atom_site_fract_y
_atom_site_fract_z
_atom_site_U_iso_or_equiv
_atom_site_type_symbol
_atom_site_attached_hydrogens
NaX 0.00000 0.00000 0.21338 0.02948 Na 0
FeY 0.13320 0.06660 0.62072 0.01074 Fe 0
AlZ 0.29880 0.25887 0.60437 0.00743 Al 0
SiT 0.19156 0.19065 0.00000 0.00388 Si 0
B1 0.10992 0.21984 0.45182 0.00591 B 0
O1 0.06056 0.12112 0.48607 0.00999 O 0
O2 0.26450 0.13225 0.52094 0.00957 O 0
O3 0.09478 0.18956 0.07532 0.00938 O 0
O4 0.18258 0.09129 0.08388 0.00994 O 0
O5 0.19314 0.18680 0.77481 0.00788 O 0
O6 0.28670 0.28580 0.07445 0.00726 O 0
O7 0.20894 0.26941 0.43778 0.00795 O 0
FW 0.00000 0.00000 0.76698 0.02698 F 0

loop_
_cod_changelog_entry_id
_cod_changelog_entry_author
_cod_changelog_entry_date
_cod_changelog_entry_text
1
;cod-tools version 3.8.0
Id: cif_guess_AMCSD_atom_types 9581 2023-05-17 12:35:41Z saulius
;
2023-05-23T09:25:03+03:00
;Derived atom types and hydrogen counts
from atom names that follow the AMCSD naming convention
(Wat == water, O-H == hydroxyl).
;

loop_
_cod_related_entry_id
_cod_related_entry_database
_cod_related_entry_code
1 AMCSD 0018672
